data_8104919
loop_
_publ_author_name
'Miao, Ming-zhi'
'Li, Ji'

_publ_section_title
;
 The crystal structure of
 4-hydroxy-2,5-bis(1-methyl-1H-imidazol-3-ium-2-ylthio)-3,6-dioxocyclohexa-1,4-dienolate
 chloride monohydrate, C14H15N4O5S2Cl
;
_journal_issue 1
_journal_name_full 'Zeitschrift f\"ur Kristallographie - New Crystal Structures'
_journal_page_first 189
_journal_page_last 191
_journal_paper_doi 10.1515/ncrs-2020-0501
_journal_volume 236
_journal_year 2021
_chemical_formula_moiety 'C14 H13 N4 O4 S2, Cl, H2 O'
_chemical_formula_sum 'C14 H15 Cl N4 O5 S2'
_chemical_formula_weight 418.87
_space_group_crystal_system orthorhombic
_space_group_IT_number 61
_space_group_name_Hall '-P 2ac 2ab'
_space_group_name_H-M_alt 'P b c a'
_atom_sites_solution_hydrogens mixed
_atom_sites_solution_primary direct
_cell_angle_alpha 90
_cell_angle_beta 90
_cell_angle_gamma 90
_cell_formula_units_Z 8
_cell_length_a 16.1956(11)
_cell_length_b 11.7856(8)
_cell_length_c 18.7814(13)
_cell_measurement_reflns_used 9798
_cell_measurement_temperature 292(1)
_cell_measurement_theta_max 27.54
_cell_measurement_theta_min 2.40
_cell_volume 3584.9(4)
_computing_cell_refinement 'SAINT v7.68A (Bruker, 2003) [1]'
_computing_data_collection 'Bruker Apex II'
_computing_data_reduction 'SAINT v7.68A (Bruker, 2003)'
_computing_molecular_graphics 'Diamond (Brandenburg, 2006)[4]'
_computing_publication_material 'Olex2 (Dolomanov et al., 2009)[6]'
_computing_structure_refinement 'ShelXL (Sheldrick, 2015) [2-3]'
_computing_structure_solution 'ShelXS (Sheldrick, 2015) [2-3]'
_diffrn_ambient_temperature 292(1)
_diffrn_measured_fraction_theta_full 1.000
_diffrn_measured_fraction_theta_max 0.990
_diffrn_measurement_device_type 'Bruker Apex II CCD area detector'
_diffrn_measurement_method 'phi and omega scans'
_diffrn_radiation_monochromator graphite
_diffrn_radiation_type MoK\a
_diffrn_radiation_wavelength 0.71073
_diffrn_reflns_av_R_equivalents 0.0640
_diffrn_reflns_av_unetI/netI 0.0325
_diffrn_reflns_Laue_measured_fraction_full 1.000
_diffrn_reflns_Laue_measured_fraction_max 0.990
_diffrn_reflns_limit_h_max 21
_diffrn_reflns_limit_h_min -21
_diffrn_reflns_limit_k_max 15
_diffrn_reflns_limit_k_min -15
_diffrn_reflns_limit_l_max 24
_diffrn_reflns_limit_l_min -24
_diffrn_reflns_number 29558
_diffrn_reflns_point_group_measured_fraction_full 1.000
_diffrn_reflns_point_group_measured_fraction_max 0.990
_diffrn_reflns_theta_full 25.242
_diffrn_reflns_theta_max 28.000
_diffrn_reflns_theta_min 2.169
_diffrn_source_current 30.0
_diffrn_source_power 1.5
_diffrn_source_voltage 50.0
_exptl_absorpt_coefficient_mu 0.481
_exptl_absorpt_correction_T_max 0.9100
_exptl_absorpt_correction_T_min 0.8693
_exptl_absorpt_correction_type multi-scan
_exptl_absorpt_process_details 'SADABS, (Sheldrick, 2008)[5]'
_exptl_crystal_colour red
_exptl_crystal_colour_primary red
_exptl_crystal_density_diffrn 1.552
_exptl_crystal_density_meas .
_exptl_crystal_density_method 'not measured'
_exptl_crystal_description block
_exptl_crystal_F_000 1728
_exptl_crystal_size_max 0.3
_exptl_crystal_size_mid 0.25
_exptl_crystal_size_min 0.1
_refine_diff_density_max 0.389
_refine_diff_density_min -0.210
_refine_diff_density_rms 0.067
_refine_ls_extinction_coef .
_refine_ls_extinction_method none
_refine_ls_goodness_of_fit_ref 1.025
_refine_ls_hydrogen_treatment mixed
_refine_ls_matrix_type full
_refine_ls_number_parameters 252
_refine_ls_number_reflns 4287
_refine_ls_number_restraints 6
_refine_ls_restrained_S_all 1.025
_refine_ls_R_factor_all 0.0558
_refine_ls_R_factor_gt 0.0459
_refine_ls_shift/su_max 0.001
_refine_ls_shift/su_mean 0.000
_refine_ls_structure_factor_coef Fsqd
_refine_ls_weighting_details 'w=1/[\s^2^(Fo^2^)+(0.0692P)^2^+0.9380P] where P=(Fo^2^+2Fc^2^)/3'
_refine_ls_weighting_scheme calc
_refine_ls_wR_factor_gt 0.1166
_refine_ls_wR_factor_ref 0.1218
_reflns_Friedel_coverage 0.000
_reflns_Friedel_fraction_full .
_reflns_Friedel_fraction_max .
_reflns_number_gt 3527
_reflns_number_total 4287
_reflns_threshold_expression 'I > 2\s(I)'
_cod_data_source_file suppl_j_ncrs-2020-0501_suppl.cif
_cod_data_source_block t
_cod_database_code 8104919
_shelx_space_group_comment
; 
The symmetry employed for this shelxl refinement is uniquely defined 
by the following loop, which should always be used as a source of 
symmetry information in preference to the above space-group names. 
They are only intended as comments. 
;
_shelx_estimated_absorpt_t_max 0.954
_shelx_estimated_absorpt_t_min 0.869
_exptl_absorpt_special_details 'SADABS, (Sheldrick, 2008)[5]'
_olex2_refinement_description
; 
1. Fixed Uiso 
 At 1.2 times of: 
  All C(H) groups, All N(H) groups, All O(H) groups 
 At 1.5 times of: 
  All C(H,H,H) groups, All O(H,H) groups 
2. Restrained distances 
 N2-H2A = N4-H4 
 0.86 with sigma of 0.01 
 H5B-H5A 
 1.39 with sigma of 0.02 
 O5-H5B = O5-H5A = O3-H3A 
 0.82 with sigma of 0.01 
3.a Aromatic/amide H refined with riding coordinates: 
 C2(H2), C3(H3), C12(H12), C13(H13) 
3.b Idealised Me refined as rotating group: 
 C1(H1A,H1B,H1C), C14(H14A,H14B,H14C) 
;

loop_
_space_group_symop_operation_xyz
'x, y, z'
'-x+1/2, -y, z+1/2'
'-x, y+1/2, -z+1/2'
'x+1/2, -y+1/2, -z'
'-x, -y, -z'
'x-1/2, y, -z-1/2'
'x, -y-1/2, z-1/2'
'-x-1/2, y-1/2, z'

loop_
_atom_site_label
_atom_site_type_symbol
_atom_site_fract_x
_atom_site_fract_y
_atom_site_fract_z
_atom_site_U_iso_or_equiv
_atom_site_adp_type
_atom_site_occupancy
_atom_site_site_symmetry_order
_atom_site_calc_flag
_atom_site_refinement_flags_posn
_atom_site_refinement_flags_adp
_atom_site_refinement_flags_occupancy
_atom_site_disorder_assembly
_atom_site_disorder_group
S1 S 0.06383(3) 0.60448(4) 0.36616(3) 0.04216(15) Uani 1 1 d . . . . .
S2 S 0.44740(3) 0.47748(5) 0.39890(3) 0.04839(16) Uani 1 1 d . . . . .
Cl1 Cl 0.21156(3) 0.18316(5) 0.55690(3) 0.05259(17) Uani 1 1 d . . . . .
C1 C -0.12646(13) 0.5495(2) 0.36073(13) 0.0585(6) Uani 1 1 d . . . . .
H1A H -0.1196 0.5426 0.4113 0.088 Uiso 1 1 calc R U . . .
H1B H -0.1813 0.5264 0.3478 0.088 Uiso 1 1 calc R U . . .
H1C H -0.1179 0.6270 0.3468 0.088 Uiso 1 1 calc R U . . .
C2 C -0.08418(14) 0.3801(2) 0.28598(12) 0.0523(6) Uani 1 1 d . . . . .
H2 H -0.1365 0.3508 0.2773 0.063 Uiso 1 1 calc R U . . .
C3 C -0.01272(14) 0.3364(2) 0.26362(12) 0.0506(5) Uani 1 1 d . . . . .
H3 H -0.0059 0.2706 0.2370 0.061 Uiso 1 1 calc R U . . .
C4 C 0.01579(10) 0.49152(16) 0.32401(9) 0.0335(4) Uani 1 1 d . . . . .
C5 C 0.16770(11) 0.56262(16) 0.36799(9) 0.0349(4) Uani 1 1 d . . . . .
C6 C 0.22462(11) 0.62517(17) 0.32729(10) 0.0375(4) Uani 1 1 d . . . . .
C10 C 0.19227(11) 0.47866(19) 0.41645(11) 0.0430(5) Uani 1 1 d . . . . .
C7 C 0.31817(11) 0.59865(17) 0.33721(10) 0.0371(4) Uani 1 1 d . . . . .
C9 C 0.28374(11) 0.45196(18) 0.42258(10) 0.0412(4) Uani 1 1 d . . . . .
C8 C 0.34194(11) 0.51137(17) 0.38774(10) 0.0374(4) Uani 1 1 d . . . . .
C11 C 0.48459(10) 0.60929(17) 0.42523(9) 0.0343(4) Uani 1 1 d . . . . .
C12 C 0.49932(13) 0.7784(2) 0.47262(12) 0.0493(5) Uani 1 1 d . . . . .
H12 H 0.4876 0.8456 0.4965 0.059 Uiso 1 1 calc R U . . .
C13 C 0.57079(12) 0.75110(19) 0.44152(11) 0.0436(5) Uani 1 1 d . . . . .
H13 H 0.6185 0.7950 0.4406 0.052 Uiso 1 1 calc R U . . .
C14 C 0.62336(13) 0.5863(2) 0.36916(12) 0.0499(5) Uani 1 1 d . . . . .
H14A H 0.6443 0.5233 0.3961 0.075 Uiso 1 1 calc R U . . .
H14B H 0.6678 0.6372 0.3580 0.075 Uiso 1 1 calc R U . . .
H14C H 0.5990 0.5590 0.3258 0.075 Uiso 1 1 calc R U . . .
N1 N -0.06601(9) 0.47659(15) 0.32436(9) 0.0399(4) Uani 1 1 d . . . . .
N2 N 0.04898(10) 0.40728(15) 0.28743(9) 0.0404(4) Uani 1 1 d D . . . .
H2A H 0.1006(7) 0.401(2) 0.2771(12) 0.048 Uiso 1 1 d D U . . .
N3 N 0.56072(8) 0.64638(14) 0.41122(8) 0.0341(3) Uani 1 1 d . . . . .
N4 N 0.44674(10) 0.68913(17) 0.46266(9) 0.0443(4) Uani 1 1 d D . . . .
H4 H 0.3973(8) 0.683(2) 0.4790(12) 0.053 Uiso 1 1 d D U . . .
O1 O 0.20758(9) 0.70046(16) 0.28457(10) 0.0626(5) Uani 1 1 d . . . . .
O4 O 0.14684(9) 0.42204(18) 0.45555(10) 0.0676(5) Uani 1 1 d . . . . .
O2 O 0.36773(9) 0.65319(15) 0.30307(8) 0.0548(4) Uani 1 1 d . . . . .
O3 O 0.30231(9) 0.36821(16) 0.46595(10) 0.0620(5) Uani 1 1 d D . . . .
H3A H 0.2596(11) 0.344(2) 0.4834(14) 0.074 Uiso 1 1 d D U . . .
O5 O 0.20000(10) 0.37036(14) 0.22463(8) 0.0519(4) Uani 1 1 d D . . . .
H5A H 0.2189(16) 0.3157(16) 0.2462(12) 0.078 Uiso 1 1 d D U . . .
H5B H 0.1925(18) 0.353(2) 0.1824(6) 0.078 Uiso 1 1 d D U . . .

loop_
_atom_site_aniso_label
_atom_site_aniso_U_11
_atom_site_aniso_U_22
_atom_site_aniso_U_33
_atom_site_aniso_U_23
_atom_site_aniso_U_13
_atom_site_aniso_U_12
S1 0.0296(2) 0.0421(3) 0.0548(3) -0.0067(2) -0.00279(19) -0.00182(19)
S2 0.0302(2) 0.0434(3) 0.0716(4) 0.0009(2) -0.0087(2) -0.0001(2)
Cl1 0.0416(3) 0.0584(4) 0.0578(3) 0.0144(2) -0.0128(2) -0.0126(2)
C1 0.0300(10) 0.0789(17) 0.0665(15) -0.0036(13) 0.0069(9) 0.0048(10)
C2 0.0419(11) 0.0606(14) 0.0543(12) 0.0004(10) -0.0115(9) -0.0170(10)
C3 0.0537(12) 0.0484(13) 0.0498(12) -0.0067(10) -0.0075(10) -0.0095(10)
C4 0.0247(8) 0.0414(10) 0.0343(9) 0.0044(7) -0.0021(6) -0.0008(7)
C5 0.0252(8) 0.0420(10) 0.0375(9) 0.0032(8) -0.0066(6) -0.0059(7)
C6 0.0315(9) 0.0438(11) 0.0373(9) 0.0075(8) -0.0075(7) -0.0063(8)
C10 0.0312(9) 0.0538(13) 0.0441(10) 0.0122(9) -0.0070(8) -0.0133(8)
C7 0.0305(8) 0.0452(11) 0.0357(9) 0.0059(8) -0.0032(7) -0.0073(8)
C9 0.0349(9) 0.0452(11) 0.0435(10) 0.0123(9) -0.0113(8) -0.0074(8)
C8 0.0263(8) 0.0434(11) 0.0425(10) 0.0058(8) -0.0070(7) -0.0043(7)
C11 0.0228(8) 0.0455(11) 0.0345(8) 0.0025(8) -0.0039(6) 0.0042(7)
C12 0.0403(10) 0.0543(13) 0.0534(12) -0.0159(10) -0.0141(9) 0.0123(9)
C13 0.0333(9) 0.0432(11) 0.0543(12) -0.0005(9) -0.0124(8) 0.0012(8)
C14 0.0319(10) 0.0574(14) 0.0604(13) -0.0042(11) 0.0107(9) 0.0071(9)
N1 0.0242(7) 0.0519(10) 0.0437(9) 0.0024(7) -0.0029(6) -0.0033(7)
N2 0.0326(8) 0.0457(10) 0.0430(9) -0.0027(7) -0.0014(7) -0.0001(7)
N3 0.0230(7) 0.0404(9) 0.0388(8) 0.0010(7) -0.0005(6) 0.0037(6)
N4 0.0253(7) 0.0654(12) 0.0421(9) -0.0077(8) -0.0009(6) 0.0081(7)
O1 0.0389(8) 0.0738(12) 0.0751(11) 0.0423(9) -0.0096(7) -0.0066(7)
O4 0.0387(8) 0.0880(13) 0.0760(11) 0.0438(10) -0.0048(7) -0.0190(8)
O2 0.0373(7) 0.0683(11) 0.0588(9) 0.0242(8) 0.0028(6) -0.0104(7)
O3 0.0403(8) 0.0687(11) 0.0770(11) 0.0409(9) -0.0156(8) -0.0131(8)
O5 0.0472(8) 0.0565(10) 0.0518(8) 0.0125(7) 0.0072(7) 0.0159(7)

loop_
_atom_type_symbol
_atom_type_description
_atom_type_scat_dispersion_real
_atom_type_scat_dispersion_imag
_atom_type_scat_source
C C 0.0033 0.0016 'International Tables Vol C Tables 4.2.6.8 and 6.1.1.4'
H H 0.0000 0.0000 'International Tables Vol C Tables 4.2.6.8 and 6.1.1.4'
Cl Cl 0.1484 0.1585 'International Tables Vol C Tables 4.2.6.8 and 6.1.1.4'
N N 0.0061 0.0033 'International Tables Vol C Tables 4.2.6.8 and 6.1.1.4'
O O 0.0106 0.0060 'International Tables Vol C Tables 4.2.6.8 and 6.1.1.4'
S S 0.1246 0.1234 'International Tables Vol C Tables 4.2.6.8 and 6.1.1.4'

loop_
_geom_angle_atom_site_label_1
_geom_angle_atom_site_label_2
_geom_angle_atom_site_label_3
_geom_angle
_geom_angle_site_symmetry_1
_geom_angle_site_symmetry_3
C4 S1 C5 102.91(9) . .
C11 S2 C8 99.60(9) . .
H1A C1 H1B 109.5 . .
H1A C1 H1C 109.5 . .
H1B C1 H1C 109.5 . .
N1 C1 H1A 109.5 . .
N1 C1 H1B 109.5 . .
N1 C1 H1C 109.5 . .
C3 C2 H2 126.3 . .
C3 C2 N1 107.31(18) . .
N1 C2 H2 126.3 . .
C2 C3 H3 126.5 . .
C2 C3 N2 107.1(2) . .
N2 C3 H3 126.5 . .
N1 C4 S1 122.94(15) . .
N2 C4 S1 129.19(14) . .
N2 C4 N1 107.87(17) . .
C6 C5 S1 118.08(14) . .
C10 C5 S1 118.92(14) . .
C10 C5 C6 122.46(17) . .
C5 C6 C7 117.85(16) . .
O1 C6 C5 125.93(17) . .
O1 C6 C7 116.22(16) . .
C5 C10 C9 118.18(16) . .
O4 C10 C5 126.73(18) . .
O4 C10 C9 115.09(18) . .
C8 C7 C6 118.57(15) . .
O2 C7 C6 118.31(17) . .
O2 C7 C8 123.10(17) . .
C8 C9 C10 122.63(17) . .
O3 C9 C10 115.19(17) . .
O3 C9 C8 122.16(18) . .
C7 C8 S2 119.62(13) . .
C9 C8 S2 120.16(15) . .
C9 C8 C7 120.10(16) . .
N3 C11 S2 123.84(14) . .
N4 C11 S2 128.72(14) . .
N4 C11 N3 107.43(17) . .
C13 C12 H12 126.4 . .
C13 C12 N4 107.11(19) . .
N4 C12 H12 126.4 . .
C12 C13 H13 126.4 . .
C12 C13 N3 107.22(18) . .
N3 C13 H13 126.4 . .
H14A C14 H14B 109.5 . .
H14A C14 H14C 109.5 . .
H14B C14 H14C 109.5 . .
N3 C14 H14A 109.5 . .
N3 C14 H14B 109.5 . .
N3 C14 H14C 109.5 . .
C2 N1 C1 125.64(17) . .
C4 N1 C1 125.82(18) . .
C4 N1 C2 108.53(17) . .
C3 N2 H2A 125.2(16) . .
C4 N2 C3 109.23(17) . .
C4 N2 H2A 125.4(16) . .
C11 N3 C13 108.87(16) . .
C11 N3 C14 125.92(17) . .
C13 N3 C14 125.20(16) . .
C11 N4 C12 109.35(17) . .
C11 N4 H4 123.9(16) . .
C12 N4 H4 126.7(16) . .
C9 O3 H3A 109(2) . .
H5A O5 H5B 110(2) . .

loop_
_geom_bond_atom_site_label_1
_geom_bond_atom_site_label_2
_geom_bond_distance
_geom_bond_site_symmetry_2
S1 C4 1.7334(19) .
S1 C5 1.7534(18) .
S2 C8 1.7666(18) .
S2 C11 1.738(2) .
C1 H1A 0.9600 .
C1 H1B 0.9600 .
C1 H1C 0.9600 .
C1 N1 1.471(3) .
C2 H2 0.9300 .
C2 C3 1.334(3) .
C2 N1 1.378(3) .
C3 H3 0.9300 .
C3 N2 1.377(3) .
C4 N1 1.336(2) .
C4 N2 1.322(3) .
C5 C6 1.406(3) .
C5 C10 1.402(3) .
C6 C7 1.558(2) .
C6 O1 1.228(2) .
C10 C9 1.519(3) .
C10 O4 1.235(2) .
C7 C8 1.452(3) .
C7 O2 1.212(2) .
C9 C8 1.344(3) .
C9 O3 1.315(2) .
C11 N3 1.334(2) .
C11 N4 1.325(3) .
C12 H12 0.9300 .
C12 C13 1.336(3) .
C12 N4 1.367(3) .
C13 H13 0.9300 .
C13 N3 1.369(3) .
C14 H14A 0.9600 .
C14 H14B 0.9600 .
C14 H14C 0.9600 .
C14 N3 1.468(2) .
N2 H2A 0.862(10) .
N4 H4 0.861(10) .
O3 H3A 0.817(10) .
O5 H5A 0.821(10) .
O5 H5B 0.827(10) .

loop_
_geom_hbond_atom_site_label_D
_geom_hbond_atom_site_label_H
_geom_hbond_atom_site_label_A
_geom_hbond_distance_DH
_geom_hbond_distance_HA
_geom_hbond_distance_DA
_geom_hbond_angle_DHA
_geom_hbond_site_symmetry_A
N2 H2A O5 0.862(10) 1.921(12) 2.750(2) 161(2) .
N4 H4 Cl1 0.861(10) 2.291(12) 3.1162(17) 161(2) 8_665
O3 H3A Cl1 0.817(10) 2.47(2) 3.1360(16) 140(3) .
O3 H3A O4 0.817(10) 2.11(3) 2.604(2) 119(2) .
O5 H5A O1 0.821(10) 1.944(12) 2.742(2) 164(3) 8_655
O5 H5A O2 0.821(10) 2.60(2) 3.150(2) 125(2) 8_655
O5 H5B Cl1 0.827(10) 2.416(13) 3.2181(17) 164(3) 7_565

loop_
_geom_torsion_atom_site_label_1
_geom_torsion_atom_site_label_2
_geom_torsion_atom_site_label_3
_geom_torsion_atom_site_label_4
_geom_torsion
_geom_torsion_site_symmetry_1
_geom_torsion_site_symmetry_2
_geom_torsion_site_symmetry_3
_geom_torsion_site_symmetry_4
S1 C4 N1 C1 -1.5(3) . . . .
S1 C4 N1 C2 179.61(15) . . . .
S1 C4 N2 C3 179.81(16) . . . .
S1 C5 C6 C7 171.62(14) . . . .
S1 C5 C6 O1 -7.6(3) . . . .
S1 C5 C10 C9 -173.90(15) . . . .
S1 C5 C10 O4 6.5(3) . . . .
S2 C11 N3 C13 -177.84(14) . . . .
S2 C11 N3 C14 3.2(3) . . . .
S2 C11 N4 C12 178.68(15) . . . .
C2 C3 N2 C4 0.6(2) . . . .
C3 C2 N1 C1 -177.9(2) . . . .
C3 C2 N1 C4 0.9(2) . . . .
C4 S1 C5 C6 113.54(16) . . . .
C4 S1 C5 C10 -74.61(17) . . . .
C5 S1 C4 N1 165.62(16) . . . .
C5 S1 C4 N2 -14.1(2) . . . .
C5 C6 C7 C8 -0.1(3) . . . .
C5 C6 C7 O2 -179.02(19) . . . .
C5 C10 C9 C8 5.3(3) . . . .
C5 C10 C9 O3 -176.4(2) . . . .
C6 C5 C10 C9 -2.4(3) . . . .
C6 C5 C10 O4 177.9(2) . . . .
C6 C7 C8 S2 178.78(14) . . . .
C6 C7 C8 C9 2.8(3) . . . .
C10 C5 C6 C7 0.1(3) . . . .
C10 C5 C6 O1 -179.2(2) . . . .
C10 C9 C8 S2 178.62(16) . . . .
C10 C9 C8 C7 -5.5(3) . . . .
C8 S2 C11 N3 -149.15(15) . . . .
C8 S2 C11 N4 32.4(2) . . . .
C11 S2 C8 C7 59.28(18) . . . .
C11 S2 C8 C9 -124.78(18) . . . .
C12 C13 N3 C11 -1.5(2) . . . .
C12 C13 N3 C14 177.52(19) . . . .
C13 C12 N4 C11 -1.0(2) . . . .
N1 C2 C3 N2 -0.9(3) . . . .
N1 C4 N2 C3 0.0(2) . . . .
N2 C4 N1 C1 178.30(19) . . . .
N2 C4 N1 C2 -0.6(2) . . . .
N3 C11 N4 C12 0.1(2) . . . .
N4 C11 N3 C13 0.9(2) . . . .
N4 C11 N3 C14 -178.12(18) . . . .
N4 C12 C13 N3 1.5(2) . . . .
O1 C6 C7 C8 179.2(2) . . . .
O1 C6 C7 O2 0.3(3) . . . .
O4 C10 C9 C8 -175.0(2) . . . .
O4 C10 C9 O3 3.3(3) . . . .
O2 C7 C8 S2 -2.4(3) . . . .
O2 C7 C8 C9 -178.3(2) . . . .
O3 C9 C8 S2 0.4(3) . . . .
O3 C9 C8 C7 176.4(2) . . . .
